data_7044329
loop_
_publ_author_name
'Zhu, Long-Guan'
'Wu, Rong-Hui'
'Guo, Ming'
'Yu, Mingxin'

_publ_section_title
;
 Two Titanium(IV)-Oxo-Clusters: Synthesis, Structures, Character-ization
 and Recycling Catalytic Activity in Oxygenation of Sulfide
;
_journal_name_full 'Dalton Trans.'
_journal_paper_doi 10.1039/C7DT02516E
_journal_year 2017
_chemical_formula_moiety 'C76 H48 N8 O28 S4 Ti4'
_chemical_formula_sum 'C76 H48 N8 O28 S4 Ti4'
_chemical_formula_weight 1841.06
_space_group_crystal_system tetragonal
_space_group_IT_number 82
_space_group_name_Hall 'I -4'
_space_group_name_H-M_alt 'I -4'
_symmetry_space_group_name_Hall 'I -4'
_symmetry_space_group_name_H-M 'I -4'
_atom_sites_solution_hydrogens geom
_atom_sites_solution_primary direct
_atom_sites_solution_secondary difmap
_audit_creation_method SHELXL-2017/1
_audit_update_record
;
2017-09-25 deposited with the CCDC.
2017-09-26 downloaded from the CCDC.
;
_cell_angle_alpha 90
_cell_angle_beta 90
_cell_angle_gamma 90
_cell_formula_units_Z 2
_cell_length_a 13.5404(3)
_cell_length_b 13.5404(3)
_cell_length_c 27.7844(10)
_cell_measurement_reflns_used 5878
_cell_measurement_temperature 293(2)
_cell_measurement_theta_max 29.3871
_cell_measurement_theta_min 3.0028??
_cell_volume 5094.1(2)
_computing_cell_refinement
;
CrysAlisPro, Agilent Technologies,
Version 1.171.35.11 (release 16-05-2011 CrysAlis171 .NET)
(compiled May 16 2011,17:55:39)
;
_computing_data_collection
;
CrysAlisPro, Agilent Technologies,
Version 1.171.35.11 (release 16-05-2011 CrysAlis171 .NET)
(compiled May 16 2011,17:55:39)
;
_computing_data_reduction
;
CrysAlisPro, Agilent Technologies,
Version 1.171.35.11 (release 16-05-2011 CrysAlis171 .NET)
(compiled May 16 2011,17:55:39)
;
_computing_molecular_graphics
;
 Ortep-3 for Windows (Farrugia, 1997)
;
_computing_publication_material
;
 WinGX (Farrugia, 2014)
;
_computing_structure_refinement 'SHELXL-2017/1 (Sheldrick, 2017)'
_computing_structure_solution 'SHELXL-97 (Sheldrick, 1997)'
_diffrn_ambient_temperature 293(2)
_diffrn_detector_area_resol_mean 10.3592
_diffrn_measured_fraction_theta_full 0.997
_diffrn_measured_fraction_theta_max 0.907
_diffrn_measurement_device_type 'Xcalibur, Atlas, Gemini ultra'
_diffrn_measurement_method '\w scans'
_diffrn_radiation_type MoK\a
_diffrn_radiation_wavelength 0.71073
_diffrn_reflns_av_R_equivalents 0.0436
_diffrn_reflns_av_unetI/netI 0.0511
_diffrn_reflns_Laue_measured_fraction_full 0.997
_diffrn_reflns_Laue_measured_fraction_max 0.907
_diffrn_reflns_limit_h_max 16
_diffrn_reflns_limit_h_min -17
_diffrn_reflns_limit_k_max 18
_diffrn_reflns_limit_k_min -16
_diffrn_reflns_limit_l_max 35
_diffrn_reflns_limit_l_min -25
_diffrn_reflns_number 18723
_diffrn_reflns_point_group_measured_fraction_full 0.998
_diffrn_reflns_point_group_measured_fraction_max 0.878
_diffrn_reflns_theta_full 25.242
_diffrn_reflns_theta_max 29.452
_diffrn_reflns_theta_min 3.009
_diffrn_source 'fine-focus sealed tube'
_exptl_absorpt_coefficient_mu 0.453
_exptl_absorpt_correction_T_max 0.8686
_exptl_absorpt_correction_T_min 0.8396
_exptl_absorpt_correction_type multi-scan
_exptl_absorpt_process_details
;
CrysAlisPro, Agilent Technologies,
Version 1.171.35.11 (release 16-05-2011 CrysAlis171 .NET)
(compiled May 16 2011,17:55:39)
;
_exptl_crystal_colour yellow
_exptl_crystal_density_diffrn 1.200
_exptl_crystal_density_method 'not measured'
_exptl_crystal_description block
_exptl_crystal_F_000 1872
_exptl_crystal_size_max 0.400
_exptl_crystal_size_mid 0.400
_exptl_crystal_size_min 0.320
_refine_diff_density_max 0.680
_refine_diff_density_min -0.984
_refine_diff_density_rms 0.144
_refine_ls_abs_structure_details
;
 Flack x determined using 1756 quotients [(I+)-(I-)]/[(I+)+(I-)]
 (Parsons, Flack and Wagner, Acta Cryst. B69 (2013) 249-259).
;
_refine_ls_abs_structure_Flack 0.977(14)
_refine_ls_extinction_method none
_refine_ls_goodness_of_fit_ref 1.721
_refine_ls_hydrogen_treatment constr
_refine_ls_matrix_type full
_refine_ls_number_parameters 271
_refine_ls_number_reflns 6231
_refine_ls_number_restraints 7
_refine_ls_restrained_S_all 1.730
_refine_ls_R_factor_all 0.1107
_refine_ls_R_factor_gt 0.0945
_refine_ls_shift/su_max 0.000
_refine_ls_shift/su_mean 0.000
_refine_ls_structure_factor_coef Fsqd
_refine_ls_weighting_details 'w=1/[\s^2^(Fo^2^)+(0.0960P)^2^] where P=(Fo^2^+2Fc^2^)/3'
_refine_ls_weighting_scheme calc
_refine_ls_wR_factor_gt 0.2565
_refine_ls_wR_factor_ref 0.2631
_reflns_Friedel_coverage 0.895
_reflns_Friedel_fraction_full 0.998
_reflns_Friedel_fraction_max 0.848
_reflns_number_gt 4586
_reflns_number_total 6231
_reflns_threshold_expression 'I > 2\s(I)'
_cod_data_source_file c7dt02516e2.cif
_cod_data_source_block 2_sqd
_cod_original_cell_volume 5094.1(3)
_cod_database_code 7044329
_shelx_shelxl_version_number 2017/1
_shelx_space_group_comment
;
The symmetry employed for this shelxl refinement is uniquely defined
by the following loop, which should always be used as a source of
symmetry information in preference to the above space-group names.
They are only intended as comments.
;
_shelx_estimated_absorpt_t_min 0.840
_shelx_estimated_absorpt_t_max 0.869

loop_
_space_group_symop_operation_xyz
'x, y, z'
'-x, -y, z'
'y, -x, -z'
'-y, x, -z'
'x+1/2, y+1/2, z+1/2'
'-x+1/2, -y+1/2, z+1/2'
'y+1/2, -x+1/2, -z+1/2'
'-y+1/2, x+1/2, -z+1/2'

loop_
_atom_site_label
_atom_site_type_symbol
_atom_site_fract_x
_atom_site_fract_y
_atom_site_fract_z
_atom_site_U_iso_or_equiv
_atom_site_adp_type
_atom_site_occupancy
_atom_site_site_symmetry_order
_atom_site_calc_flag
_atom_site_refinement_flags_posn
_atom_site_refinement_flags_adp
C1 C 0.2335(6) 0.2953(6) 0.0441(4) 0.055(2) Uani 1 1 d . .
C2 C 0.2041(7) 0.2819(6) 0.0942(3) 0.054(2) Uani 1 1 d . .
C3 C 0.1220(6) 0.2272(6) 0.1084(3) 0.054(2) Uani 1 1 d . .
C4 C 0.0972(8) 0.2184(9) 0.1569(4) 0.070(3) Uani 1 1 d . .
H4 H 0.042725 0.181377 0.166469 0.084 Uiso 1 1 calc R U
C5 C 0.1538(12) 0.2648(12) 0.1895(4) 0.105(5) Uani 1 1 d . .
H5 H 0.136327 0.261052 0.221837 0.126 Uiso 1 1 calc R U
C6 C 0.2344(12) 0.3161(11) 0.1774(5) 0.101(5) Uani 1 1 d . .
C7 C 0.2610(8) 0.3247(10) 0.1311(5) 0.083(3) Uani 1 1 d . .
H7 H 0.317970 0.359534 0.123295 0.099 Uiso 1 1 calc R U
C8 C -0.0628(8) 0.3703(8) 0.0432(5) 0.077(3) Uani 1 1 d . .
H8 H -0.046986 0.349409 0.074125 0.093 Uiso 1 1 calc R U
C9 C -0.1223(11) 0.4539(10) 0.0374(7) 0.100(5) Uani 1 1 d . .
H9 H -0.144251 0.488798 0.064171 0.120 Uiso 1 1 calc R U
C10 C -0.1470(9) 0.4826(8) -0.0062(8) 0.106(6) Uani 1 1 d . .
H10 H -0.187774 0.537580 -0.009204 0.127 Uiso 1 1 calc R U
C11 C -0.1160(8) 0.4359(7) -0.0477(6) 0.083(4) Uani 1 1 d . .
C12 C -0.1320(13) 0.4553(11) -0.1001(9) 0.128(8) Uani 1 1 d . .
H12 H -0.169551 0.510502 -0.108063 0.154 Uiso 1 1 calc R U
C13 C -0.1008(11) 0.4059(11) -0.1334(7) 0.095(4) Uani 1 1 d . .
H13 H -0.116415 0.425344 -0.164556 0.114 Uiso 1 1 calc R U
C14 C -0.0418(9) 0.3203(9) -0.1272(5) 0.083(3) Uani 1 1 d . U
C15 C -0.0094(10) 0.2619(12) -0.1617(5) 0.100(4) Uani 1 1 d . U
H15 H -0.024837 0.276415 -0.193525 0.120 Uiso 1 1 calc R U
C16 C 0.0462(10) 0.1806(11) -0.1516(4) 0.094(4) Uani 1 1 d . .
H16 H 0.068368 0.139077 -0.176020 0.113 Uiso 1 1 calc R U
C17 C 0.0689(8) 0.1619(9) -0.1034(3) 0.072(3) Uani 1 1 d . .
H17 H 0.107505 0.106734 -0.096721 0.086 Uiso 1 1 calc R U
C18 C -0.0533(6) 0.3511(6) -0.0380(5) 0.069(3) Uani 1 1 d . .
C19 C -0.0183(6) 0.2970(6) -0.0778(4) 0.055(2) Uani 1 1 d . .
N1 N -0.0289(5) 0.3210(4) 0.0068(3) 0.0564(19) Uani 1 1 d . .
N2 N 0.0401(6) 0.2158(5) -0.0669(3) 0.0532(18) Uani 1 1 d . .
O1 O 0.1754(4) 0.2635(4) 0.0105(3) 0.0533(13) Uani 1 1 d . .
O2 O 0.3088(5) 0.3372(6) 0.0329(3) 0.082(2) Uani 1 1 d . .
H2 H 0.337830 0.355358 0.057279 0.123 Uiso 1 1 calc R U
O3 O 0.0621(4) 0.1797(5) 0.07632(19) 0.0529(14) Uani 1 1 d . .
O4 O 0.259(2) 0.369(3) 0.2650(8) 0.319(18) Uani 1 1 d . .
O5 O 0.363(2) 0.441(3) 0.2042(9) 0.284(10) Uani 1 1 d . U
O6 O 0.394(3) 0.314(3) 0.2302(18) 0.38(3) Uani 1 1 d . .
O7 O 0.1230(3) 0.0706(4) -0.0084(2) 0.0428(11) Uani 1 1 d . .
S1 S 0.3043(7) 0.3802(7) 0.2231(3) 0.192(4) Uani 1 1 d . U
Ti1 Ti 0.05457(9) 0.17540(9) 0.00919(5) 0.0377(4) Uani 1 1 d . .

loop_
_atom_site_aniso_label
_atom_site_aniso_U_11
_atom_site_aniso_U_22
_atom_site_aniso_U_33
_atom_site_aniso_U_23
_atom_site_aniso_U_13
_atom_site_aniso_U_12
C1 0.039(4) 0.035(4) 0.091(7) -0.005(4) -0.012(4) -0.009(3)
C2 0.051(5) 0.048(5) 0.063(6) -0.004(4) -0.012(4) 0.000(4)
C3 0.055(5) 0.050(4) 0.057(5) -0.016(4) -0.002(4) -0.001(4)
C4 0.065(6) 0.092(8) 0.054(6) -0.008(5) -0.006(4) -0.013(5)
C5 0.134(12) 0.143(12) 0.037(6) -0.022(6) -0.012(6) -0.012(10)
C6 0.118(11) 0.100(9) 0.085(10) -0.014(7) -0.054(8) -0.027(8)
C7 0.062(6) 0.100(9) 0.087(9) 0.000(7) -0.020(6) -0.017(6)
C8 0.071(6) 0.051(5) 0.110(9) -0.031(6) -0.009(6) 0.003(5)
C9 0.089(9) 0.080(9) 0.132(13) -0.041(9) -0.022(9) 0.005(7)
C10 0.079(7) 0.042(5) 0.196(18) -0.036(8) -0.031(10) 0.011(5)
C11 0.066(6) 0.034(5) 0.150(12) 0.000(6) -0.014(7) 0.005(5)
C12 0.098(11) 0.064(8) 0.22(2) 0.072(11) -0.053(13) 0.006(8)
C13 0.093(10) 0.084(9) 0.107(11) 0.034(8) -0.012(8) 0.020(7)
C14 0.066(6) 0.080(7) 0.104(9) 0.048(6) -0.006(6) 0.006(6)
C15 0.096(9) 0.139(12) 0.064(7) 0.046(7) 0.012(6) 0.020(9)
C16 0.110(10) 0.129(11) 0.045(5) 0.028(6) 0.025(6) 0.043(10)
C17 0.079(7) 0.091(8) 0.045(5) 0.012(5) 0.023(5) 0.021(6)
C18 0.040(4) 0.028(4) 0.138(11) 0.021(5) -0.018(5) -0.009(3)
C19 0.049(4) 0.045(4) 0.070(6) 0.022(4) -0.004(4) -0.004(4)
N1 0.050(4) 0.031(3) 0.089(6) -0.010(4) -0.011(4) -0.004(3)
N2 0.059(4) 0.051(4) 0.050(4) 0.018(3) 0.005(3) 0.001(3)
O1 0.054(3) 0.051(3) 0.055(3) 0.004(3) 0.002(3) -0.017(2)
O2 0.055(4) 0.093(5) 0.099(6) 0.005(4) -0.006(4) -0.014(4)
O3 0.060(4) 0.059(4) 0.039(3) -0.003(2) 0.007(2) -0.026(3)
O4 0.29(3) 0.55(5) 0.117(15) -0.15(2) -0.003(16) -0.17(3)
O5 0.30(2) 0.38(2) 0.171(16) -0.049(17) -0.077(16) -0.12(2)
O6 0.33(4) 0.34(4) 0.47(6) -0.18(4) -0.27(4) 0.11(3)
O7 0.041(2) 0.039(2) 0.048(3) 0.001(2) 0.002(2) 0.005(2)
S1 0.207(7) 0.270(9) 0.099(4) -0.015(4) -0.062(4) -0.122(7)
Ti1 0.0401(7) 0.0329(7) 0.0403(6) 0.0000(5) 0.0029(5) -0.0034(6)

loop_
_atom_type_symbol
_atom_type_description
_atom_type_scat_dispersion_real
_atom_type_scat_dispersion_imag
_atom_type_scat_source
C C 0.0033 0.0016 'International Tables Vol C Tables 4.2.6.8 and 6.1.1.4'
H H 0.0000 0.0000 'International Tables Vol C Tables 4.2.6.8 and 6.1.1.4'
N N 0.0061 0.0033 'International Tables Vol C Tables 4.2.6.8 and 6.1.1.4'
O O 0.0106 0.0060 'International Tables Vol C Tables 4.2.6.8 and 6.1.1.4'
S S 0.1246 0.1234 'International Tables Vol C Tables 4.2.6.8 and 6.1.1.4'
Ti Ti 0.2776 0.4457 'International Tables Vol C Tables 4.2.6.8 and 6.1.1.4'

loop_
_geom_angle_atom_site_label_1
_geom_angle_atom_site_label_2
_geom_angle_atom_site_label_3
_geom_angle
_geom_angle_site_symmetry_1
_geom_angle_site_symmetry_3
O2 C1 O1 119.0(10) . .
O2 C1 C2 122.3(9) . .
O1 C1 C2 118.7(7) . .
C7 C2 C3 116.7(10) . .
C7 C2 C1 119.6(9) . .
C3 C2 C1 123.7(8) . .
O3 C3 C4 116.6(8) . .
O3 C3 C2 122.6(8) . .
C4 C3 C2 120.8(8) . .
C5 C4 C3 118.3(11) . .
C5 C4 H4 120.8 . .
C3 C4 H4 120.8 . .
C6 C5 C4 122.6(12) . .
C6 C5 H5 118.7 . .
C4 C5 H5 118.7 . .
C5 C6 C7 120.5(10) . .
C5 C6 S1 119.9(12) . .
C7 C6 S1 119.5(12) . .
C6 C7 C2 121.1(11) . .
C6 C7 H7 119.5 . .
C2 C7 H7 119.5 . .
N1 C8 C9 122.1(14) . .
N1 C8 H8 118.9 . .
C9 C8 H8 118.9 . .
C10 C9 C8 119.5(14) . .
C10 C9 H9 120.3 . .
C8 C9 H9 120.3 . .
C9 C10 C11 123.8(11) . .
C9 C10 H10 118.1 . .
C11 C10 H10 118.1 . .
C10 C11 C12 133.5(13) . .
C10 C11 C18 112.6(14) . .
C12 C11 C18 113.9(14) . .
C13 C12 C11 126.3(13) . .
C13 C12 H12 116.9 . .
C11 C12 H12 116.9 . .
C12 C13 C14 123.6(16) . .
C12 C13 H13 118.2 . .
C14 C13 H13 118.2 . .
C15 C14 C13 126.2(13) . .
C15 C14 C19 119.1(10) . .
C13 C14 C19 114.7(13) . .
C16 C15 C14 121.3(12) . .
C16 C15 H15 119.3 . .
C14 C15 H15 119.3 . .
C15 C16 C17 117.7(12) . .
C15 C16 H16 121.2 . .
C17 C16 H16 121.2 . .
N2 C17 C16 125.2(11) . .
N2 C17 H17 117.4 . .
C16 C17 H17 117.4 . .
N1 C18 C19 118.9(7) . .
N1 C18 C11 123.5(12) . .
C19 C18 C11 117.6(11) . .
C18 C19 N2 115.7(8) . .
C18 C19 C14 123.9(9) . .
N2 C19 C14 120.3(10) . .
C8 N1 C18 118.5(9) . .
C8 N1 Ti1 126.9(8) . .
C18 N1 Ti1 114.2(7) . .
C17 N2 C19 116.3(8) . .
C17 N2 Ti1 125.6(6) . .
C19 N2 Ti1 117.2(6) . .
C1 O1 Ti1 134.5(6) . .
C1 O2 H2 109.5 . .
C3 O3 Ti1 134.3(5) . .
S1 O5 O6 52.4(17) . .
S1 O6 O5 41.4(13) . .
Ti1 O7 Ti1 161.5(3) . 3
O5 S1 O4 137.2(17) . .
O5 S1 O6 86(2) . .
O4 S1 O6 100(3) . .
O5 S1 C6 110.7(12) . .
O4 S1 C6 108.8(12) . .
O6 S1 C6 103.1(13) . .
O7 Ti1 O7 99.8(3) . 4
O7 Ti1 O3 105.8(3) . .
O7 Ti1 O3 94.3(2) 4 .
O7 Ti1 O1 93.1(2) . .
O7 Ti1 O1 166.6(2) 4 .
O3 Ti1 O1 85.4(3) . .
O7 Ti1 N2 88.9(3) . .
O7 Ti1 N2 90.1(3) 4 .
O3 Ti1 N2 163.7(3) . .
O1 Ti1 N2 86.7(3) . .
O7 Ti1 N1 162.0(3) . .
O7 Ti1 N1 82.9(2) 4 .
O3 Ti1 N1 91.7(3) . .
O1 Ti1 N1 83.8(2) . .
N2 Ti1 N1 73.2(3) . .

loop_
_geom_bond_atom_site_label_1
_geom_bond_atom_site_label_2
_geom_bond_distance
_geom_bond_site_symmetry_2
C1 O2 1.207(11) .
C1 O1 1.294(11) .
C1 C2 1.460(15) .
C2 C7 1.407(14) .
C2 C3 1.394(13) .
C3 O3 1.367(10) .
C3 C4 1.393(15) .
C4 C5 1.343(16) .
C4 H4 0.9300 .
C5 C6 1.34(2) .
C5 H5 0.9300 .
C6 C7 1.34(2) .
C6 S1 1.807(11) .
C7 H7 0.9300 .
C8 N1 1.295(14) .
C8 C9 1.399(18) .
C8 H8 0.9300 .
C9 C10 1.32(2) .
C9 H9 0.9300 .
C10 C11 1.38(2) .
C10 H10 0.9300 .
C11 C12 1.50(3) .
C11 C18 1.453(13) .
C12 C13 1.22(3) .
C12 H12 0.9300 .
C13 C14 1.417(18) .
C13 H13 0.9300 .
C14 C15 1.32(2) .
C14 C19 1.445(16) .
C15 C16 1.363(18) .
C15 H15 0.9300 .
C16 C17 1.398(15) .
C16 H16 0.9300 .
C17 N2 1.309(13) .
C17 H17 0.9300 .
C18 N1 1.351(15) .
C18 C19 1.407(16) .
C19 N2 1.388(11) .
N1 Ti1 2.274(7) .
N2 Ti1 2.193(7) .
O1 Ti1 2.026(5) .
O2 H2 0.8200 .
O3 Ti1 1.869(5) .
O4 S1 1.32(2) .
O5 S1 1.26(3) .
O5 O6 1.91(4) .
O6 S1 1.51(3) .
O7 Ti1 1.763(5) .
O7 Ti1 1.838(5) 3

loop_
_geom_torsion_atom_site_label_1
_geom_torsion_atom_site_label_2
_geom_torsion_atom_site_label_3
_geom_torsion_atom_site_label_4
_geom_torsion
_geom_torsion_site_symmetry_1
_geom_torsion_site_symmetry_4
O2 C1 C2 C7 4.5(14) . .
O1 C1 C2 C7 -173.5(9) . .
O2 C1 C2 C3 -174.6(9) . .
O1 C1 C2 C3 7.3(12) . .
C7 C2 C3 O3 -178.2(9) . .
C1 C2 C3 O3 0.9(13) . .
C7 C2 C3 C4 1.7(14) . .
C1 C2 C3 C4 -179.1(9) . .
O3 C3 C4 C5 -179.5(11) . .
C2 C3 C4 C5 0.6(16) . .
C3 C4 C5 C6 -2(2) . .
C4 C5 C6 C7 1(2) . .
C4 C5 C6 S1 177.7(13) . .
C5 C6 C7 C2 1(2) . .
S1 C6 C7 C2 -175.2(10) . .
C3 C2 C7 C6 -2.7(17) . .
C1 C2 C7 C6 178.1(12) . .
N1 C8 C9 C10 1.6(18) . .
C8 C9 C10 C11 -1(2) . .
C9 C10 C11 C12 -178.6(14) . .
C9 C10 C11 C18 0.3(17) . .
C10 C11 C12 C13 -178.7(16) . .
C18 C11 C12 C13 2(2) . .
C11 C12 C13 C14 -1(3) . .
C12 C13 C14 C15 177.0(17) . .
C12 C13 C14 C19 -2(2) . .
C13 C14 C15 C16 -179.4(13) . .
C19 C14 C15 C16 0(2) . .
C14 C15 C16 C17 -1(2) . .
C15 C16 C17 N2 1(2) . .
C10 C11 C18 N1 0.4(13) . .
C12 C11 C18 N1 179.6(9) . .
C10 C11 C18 C19 179.2(9) . .
C12 C11 C18 C19 -1.7(12) . .
N1 C18 C19 N2 -0.3(11) . .
C11 C18 C19 N2 -179.1(8) . .
N1 C18 C19 C14 178.2(8) . .
C11 C18 C19 C14 -0.7(13) . .
C15 C14 C19 C18 -176.5(11) . .
C13 C14 C19 C18 2.5(15) . .
C15 C14 C19 N2 1.9(16) . .
C13 C14 C19 N2 -179.1(10) . .
C9 C8 N1 C18 -0.9(14) . .
C9 C8 N1 Ti1 -173.0(8) . .
C19 C18 N1 C8 -178.9(8) . .
C11 C18 N1 C8 -0.1(12) . .
C19 C18 N1 Ti1 -5.8(9) . .
C11 C18 N1 Ti1 173.0(6) . .
C16 C17 N2 C19 0.7(17) . .
C16 C17 N2 Ti1 169.7(10) . .
C18 C19 N2 C17 176.6(9) . .
C14 C19 N2 C17 -1.9(14) . .
C18 C19 N2 Ti1 6.6(10) . .
C14 C19 N2 Ti1 -171.9(7) . .
O2 C1 O1 Ti1 170.1(6) . .
C2 C1 O1 Ti1 -11.8(12) . .
C4 C3 O3 Ti1 173.9(7) . .
C2 C3 O3 Ti1 -6.2(13) . .
O6 O5 S1 O4 101(3) . .
O6 O5 S1 C6 -102.6(17) . .
O5 O6 S1 O4 -137.4(16) . .
O5 O6 S1 C6 110.3(13) . .
C5 C6 S1 O5 -165(2) . .
C7 C6 S1 O5 11(3) . .
C5 C6 S1 O4 -2(3) . .
C7 C6 S1 O4 174(2) . .
C5 C6 S1 O6 104(3) . .
C7 C6 S1 O6 -80(3) . .
Ti1 O7 Ti1 O7 -58.9(9) 3 4
Ti1 O7 Ti1 O3 38.4(11) 3 .
Ti1 O7 Ti1 O1 124.5(10) 3 .
Ti1 O7 Ti1 N2 -148.8(10) 3 .
Ti1 O7 Ti1 N1 -156.0(8) 3 .
C3 O3 Ti1 O7 94.8(8) . .
C3 O3 Ti1 O7 -163.7(8) . 4
C3 O3 Ti1 O1 2.9(8) . .
C3 O3 Ti1 N2 -58.6(14) . .
C3 O3 Ti1 N1 -80.8(8) . .
